data_4348127
loop_
_publ_author_name
'Yang, Dandan'
'Xu, Wenlong'
'Cao, Xiaowei'
'Zheng, Shaojun'
'He, Jiangang'
'Ju, Qiang'
'Fang, Zhenlan'
'Huang, Wei'

_publ_section_title
;
 Two Silver Coordination Network Compounds with Colorful
 Photoluminescence.
;
_journal_issue 16
_journal_name_full 'Inorganic chemistry'
_journal_page_first 7954
_journal_page_last 7961
_journal_paper_doi 10.1021/acs.inorgchem.6b00999
_journal_volume 55
_journal_year 2016
_chemical_formula_sum 'C6 H9 Ag Br N2'
_chemical_formula_weight 296.93
_space_group_IT_number 14
_space_group_name_Hall '-P 2yn'
_space_group_name_H-M_alt 'P 1 21/n 1'
_symmetry_cell_setting monoclinic
_symmetry_space_group_name_H-M 'P 1 21/n 1'
_atom_sites_solution_hydrogens geom
_atom_sites_solution_primary direct
_atom_sites_solution_secondary difmap
_audit_creation_method SHELXL-97
_cell_angle_alpha 90.00
_cell_angle_beta 93.883(3)
_cell_angle_gamma 90.00
_cell_formula_units_Z 4
_cell_length_a 9.6289(14)
_cell_length_b 4.5658(7)
_cell_length_c 17.937(3)
_cell_measurement_reflns_used 4717
_cell_measurement_temperature 100(2)
_cell_measurement_theta_max 32.35
_cell_measurement_theta_min 2.28
_cell_volume 786.8(2)
_computing_structure_refinement 'SHELXL-97 (Sheldrick, 1997)'
_computing_structure_solution 'SHELXS-97 (Sheldrick, 1990)'
_diffrn_ambient_temperature 100(2)
_diffrn_measured_fraction_theta_full 0.999
_diffrn_measured_fraction_theta_max 0.999
_diffrn_measurement_device_type Bruker-AXS
_diffrn_measurement_method CCD_Profile_fitting
_diffrn_radiation_monochromator graphite
_diffrn_radiation_source 'fine-focus sealed tube'
_diffrn_radiation_type MoK\a
_diffrn_radiation_wavelength 0.71073
_diffrn_reflns_av_R_equivalents 0.0302
_diffrn_reflns_av_sigmaI/netI 0.0334
_diffrn_reflns_limit_h_max 14
_diffrn_reflns_limit_h_min -12
_diffrn_reflns_limit_k_max 6
_diffrn_reflns_limit_k_min -6
_diffrn_reflns_limit_l_max 27
_diffrn_reflns_limit_l_min -24
_diffrn_reflns_number 8411
_diffrn_reflns_theta_full 32.36
_diffrn_reflns_theta_max 32.36
_diffrn_reflns_theta_min 2.47
_exptl_absorpt_coefficient_mu 7.562
_exptl_absorpt_correction_T_max 0.9612
_exptl_absorpt_correction_T_min 0.7815
_exptl_absorpt_correction_type multi-scan
_exptl_crystal_colour yellow
_exptl_crystal_density_diffrn 2.507
_exptl_crystal_density_method 'not measured'
_exptl_crystal_description sheet
_exptl_crystal_F_000 564
_refine_diff_density_max 0.605
_refine_diff_density_min -1.172
_refine_diff_density_rms 0.146
_refine_ls_extinction_method none
_refine_ls_goodness_of_fit_ref 1.047
_refine_ls_hydrogen_treatment mixed
_refine_ls_matrix_type full
_refine_ls_number_parameters 92
_refine_ls_number_reflns 2806
_refine_ls_number_restraints 0
_refine_ls_restrained_S_all 1.047
_refine_ls_R_factor_all 0.0332
_refine_ls_R_factor_gt 0.0253
_refine_ls_shift/su_max 0.001
_refine_ls_shift/su_mean 0.000
_refine_ls_structure_factor_coef Fsqd
_refine_ls_weighting_details 'calc w=1/[\s^2^(Fo^2^)+(0.0233P)^2^+0.5127P] where P=(Fo^2^+2Fc^2^)/3'
_refine_ls_weighting_scheme calc
_refine_ls_wR_factor_gt 0.0556
_refine_ls_wR_factor_ref 0.0585
_reflns_number_gt 2411
_reflns_number_total 2810
_reflns_threshold_expression >2sigma(I)
_cod_data_source_file ic6b00999_si_002.cif
_cod_data_source_block d:\2024d2~1\a
_cod_depositor_comments
;
The following automatic conversions were performed:

data item '_exptl_absorpt_correction_type' value 'Multi-scan' was
changed to 'multi-scan' in accordance with the
/home/saulius/struct/COD-crude-data/automatic-downloads/DataCite-retrospective/ACS/depositions/lib/dictionaries/cif_core.dic
dictionary named 'cif_core.dic' version 2.4.2 last updated on
2011-04-26.

Automatic conversion script
Id: cif_fix_values 6909 2019-04-08 15:41:33Z antanas 
;
_cod_original_sg_symbol_H-M P2(1)/n
_cod_database_code 4348127

loop_
_symmetry_equiv_pos_as_xyz
'x, y, z'
'-x+1/2, y+1/2, -z+1/2'
'-x, -y, -z'
'x-1/2, -y-1/2, z-1/2'

loop_
_atom_site_label
_atom_site_type_symbol
_atom_site_fract_x
_atom_site_fract_y
_atom_site_fract_z
_atom_site_U_iso_or_equiv
_atom_site_adp_type
_atom_site_occupancy
_atom_site_symmetry_multiplicity
_atom_site_calc_flag
_atom_site_refinement_flags
Br1 Br 0.67345(2) 0.03881(5) 0.343932(12) 0.01509(6) Uani 1 1 d .
Ag1 Ag 0.690081(18) 0.05767(4) 0.183724(10) 0.02007(6) Uani 1 1 d .
N2 N 0.24276(19) -0.0351(4) 0.12517(9) 0.0110(3) Uani 1 1 d .
N1 N 0.46780(19) -0.0713(4) 0.15480(10) 0.0137(3) Uani 1 1 d .
C3 C 0.3713(2) 0.0623(4) 0.11083(11) 0.0117(3) Uani 1 1 d .
C1 C 0.3977(2) -0.2640(5) 0.19835(11) 0.0145(4) Uani 1 1 d .
H6 H 0.4403 -0.3914 0.2350 0.017 Uiso 1 1 calc R
C6 C 0.3997(2) 0.2807(5) 0.05253(12) 0.0166(4) Uani 1 1 d .
H8A H 0.4956 0.3515 0.0607 0.025 Uiso 1 1 calc R
H8B H 0.3352 0.4457 0.0553 0.025 Uiso 1 1 calc R
H8C H 0.3871 0.1892 0.0031 0.025 Uiso 1 1 calc R
C2 C 0.2583(2) -0.2432(5) 0.18054(11) 0.0132(4) Uani 1 1 d .
H1 H 0.1865 -0.3505 0.2020 0.016 Uiso 1 1 calc R
C5 C 0.0712(2) -0.0558(5) 0.01516(11) 0.0136(4) Uani 1 1 d .
H2A H 0.0693 -0.2722 0.0183 0.016 Uiso 1 1 calc R
H2B H 0.1424 0.0003 -0.0195 0.016 Uiso 1 1 calc R
C4 C 0.1096(2) 0.0709(5) 0.09186(12) 0.0142(4) Uani 1 1 d .
H4A H 0.1135 0.2869 0.0879 0.017 Uiso 1 1 calc R
H4B H 0.0356 0.0212 0.1254 0.017 Uiso 1 1 calc R

loop_
_atom_site_aniso_label
_atom_site_aniso_U_11
_atom_site_aniso_U_22
_atom_site_aniso_U_33
_atom_site_aniso_U_23
_atom_site_aniso_U_13
_atom_site_aniso_U_12
Br1 0.01521(11) 0.01288(10) 0.01756(10) -0.00094(7) 0.00385(8) -0.00169(8)
Ag1 0.01141(8) 0.02197(9) 0.02690(10) -0.00209(7) 0.00170(6) -0.00259(6)
N2 0.0109(8) 0.0119(7) 0.0098(7) -0.0008(6) -0.0011(6) -0.0002(6)
N1 0.0104(8) 0.0145(8) 0.0159(8) 0.0005(6) -0.0003(6) 0.0002(6)
C3 0.0120(9) 0.0099(8) 0.0130(8) -0.0001(7) 0.0004(7) -0.0001(7)
C1 0.0159(10) 0.0140(9) 0.0133(9) 0.0013(7) -0.0010(8) 0.0002(8)
C6 0.0190(11) 0.0147(9) 0.0163(9) 0.0017(7) 0.0033(8) -0.0014(8)
C2 0.0143(10) 0.0134(9) 0.0117(8) 0.0002(7) 0.0006(7) -0.0010(7)
C5 0.0114(9) 0.0150(9) 0.0139(9) -0.0015(7) -0.0021(7) 0.0028(7)
C4 0.0107(9) 0.0171(9) 0.0142(8) -0.0027(7) -0.0035(7) 0.0021(7)

loop_
_atom_type_symbol
_atom_type_description
_atom_type_scat_dispersion_real
_atom_type_scat_dispersion_imag
_atom_type_scat_source
C C 0.0033 0.0016 'International Tables Vol C Tables 4.2.6.8 and 6.1.1.4'
H H 0.0000 0.0000 'International Tables Vol C Tables 4.2.6.8 and 6.1.1.4'
N N 0.0061 0.0033 'International Tables Vol C Tables 4.2.6.8 and 6.1.1.4'
Br Br -0.2901 2.4595 'International Tables Vol C Tables 4.2.6.8 and 6.1.1.4'
Ag Ag -0.8971 1.1015 'International Tables Vol C Tables 4.2.6.8 and 6.1.1.4'

loop_
_geom_angle_atom_site_label_1
_geom_angle_atom_site_label_2
_geom_angle_atom_site_label_3
_geom_angle
_geom_angle_site_symmetry_1
_geom_angle_site_symmetry_3
Ag1 Br1 Ag1 115.618(14) 2_645 2_655
Ag1 Br1 Ag1 76.986(8) 2_645 .
Ag1 Br1 Ag1 74.786(7) 2_655 .
N1 Ag1 Br1 131.08(5) . 2_655
N1 Ag1 Br1 100.99(5) . 2_645
Br1 Ag1 Br1 115.618(14) 2_655 2_645
N1 Ag1 Br1 96.07(5) . .
Br1 Ag1 Br1 105.965(9) 2_655 .
Br1 Ag1 Br1 102.209(9) 2_645 .
C3 N2 C2 107.90(18) . .
C3 N2 C4 126.95(17) . .
C2 N2 C4 125.05(18) . .
C3 N1 C1 106.24(18) . .
C3 N1 Ag1 129.44(14) . .
C1 N1 Ag1 122.01(14) . .
N1 C3 N2 110.39(18) . .
N1 C3 C6 125.0(2) . .
N2 C3 C6 124.62(19) . .
C2 C1 N1 109.51(19) . .
C1 C2 N2 105.96(18) . .
C4 C5 C5 110.8(2) . 3
N2 C4 C5 113.52(17) . .

loop_
_geom_bond_atom_site_label_1
_geom_bond_atom_site_label_2
_geom_bond_distance
_geom_bond_site_symmetry_2
Br1 Ag1 2.6243(4) 2_645
Br1 Ag1 2.7701(4) 2_655
Br1 Ag1 2.8902(5) .
Ag1 N1 2.2464(19) .
Ag1 Br1 2.6243(4) 2_655
Ag1 Br1 2.7701(4) 2_645
N2 C3 1.356(3) .
N2 C2 1.375(3) .
N2 C4 1.460(3) .
N1 C3 1.326(3) .
N1 C1 1.382(3) .
C3 C6 1.484(3) .
C1 C2 1.362(3) .
C5 C4 1.515(3) .
C5 C5 1.527(4) 3
